data_1519467
loop_
_publ_author_name
'Coles, Simon J.'
'Hursthouse, Michael B.'

_publ_section_title
;
 (5,2'-Dimethyl-5'-oxo-octahydro-[2, 2']bifuranyl-5-yl)-hydroxy-acetic
 acid ethyl ester
;
_journal_name_full 'Crystal Structure Report Archive'
_journal_page_first 27
_journal_year 2002
_chemical_formula_sum 'C14 H22 O6'
_chemical_formula_weight 286.32
_space_group_IT_number 33
_symmetry_cell_setting orthorhombic
_symmetry_space_group_name_Hall 'P 2c -2n'
_symmetry_space_group_name_H-M 'P n a 21'
_atom_sites_solution_hydrogens geom
_atom_sites_solution_primary direct
_atom_sites_solution_secondary difmap
_cell_angle_alpha 90.00
_cell_angle_beta 90.00
_cell_angle_gamma 90.00
_cell_formula_units_Z 4
_cell_length_a 9.3133(3)
_cell_length_b 15.4441(4)
_cell_length_c 9.8424(3)
_cell_measurement_reflns_used 15124
_cell_measurement_temperature 120(2)
_cell_measurement_theta_max 27.48
_cell_measurement_theta_min 2.91
_cell_volume 1415.69(7)
_computing_cell_refinement 'DENZO & COLLECT'
_computing_data_collection 'DENZO (Otwinowski & Minor, 1997) & COLLECT (Hooft, 1998)'
_computing_data_reduction 'DENZO & COLLECT'
_computing_structure_refinement 'SHELXL-97 (Sheldrick, 1997)'
_computing_structure_solution 'SHELXS-97 (Sheldrick, 1990)'
_diffrn_ambient_temperature 120(2)
_diffrn_detector_area_resol_mean 9.091
_diffrn_measured_fraction_theta_full 0.998
_diffrn_measured_fraction_theta_max 0.998
_diffrn_measurement_device_type 'Bruker-Nonius KappaCCD'
_diffrn_measurement_method '\F & \w scans'
_diffrn_radiation_monochromator graphite
_diffrn_radiation_source 'Bruker-Nonius FR591 rotating anode'
_diffrn_radiation_type MoK\a
_diffrn_radiation_wavelength 0.71073
_diffrn_reflns_av_R_equivalents 0.0585
_diffrn_reflns_av_sigmaI/netI 0.0433
_diffrn_reflns_limit_h_max 12
_diffrn_reflns_limit_h_min -10
_diffrn_reflns_limit_k_max 20
_diffrn_reflns_limit_k_min -19
_diffrn_reflns_limit_l_max 12
_diffrn_reflns_limit_l_min -12
_diffrn_reflns_number 14735
_diffrn_reflns_theta_full 27.49
_diffrn_reflns_theta_max 27.49
_diffrn_reflns_theta_min 3.29
_exptl_absorpt_coefficient_mu 0.104
_exptl_absorpt_correction_T_max 0.9896
_exptl_absorpt_correction_T_min 0.9733
_exptl_absorpt_correction_type multi-scan
_exptl_absorpt_process_details 'SORTAV Blessing (1997)'
_exptl_crystal_colour colourless
_exptl_crystal_density_diffrn 1.343
_exptl_crystal_density_method 'not measured'
_exptl_crystal_description plate
_exptl_crystal_F_000 616
_exptl_crystal_size_max 0.26
_exptl_crystal_size_mid 0.22
_exptl_crystal_size_min 0.10
_refine_diff_density_max 0.174
_refine_diff_density_min -0.170
_refine_diff_density_rms 0.038
_refine_ls_abs_structure_details 'Flack H D (1983), Acta Cryst. A39, 876-881'
_refine_ls_abs_structure_Flack 0.7(7)
_refine_ls_extinction_coef 0.0098(16)
_refine_ls_extinction_expression Fc^*^=kFc[1+0.001xFc^2^\l^3^/sin(2\q)]^-1/4^
_refine_ls_extinction_method SHELXL
_refine_ls_goodness_of_fit_ref 1.024
_refine_ls_hydrogen_treatment mixed
_refine_ls_matrix_type full
_refine_ls_number_parameters 186
_refine_ls_number_reflns 3218
_refine_ls_number_restraints 1
_refine_ls_restrained_S_all 1.024
_refine_ls_R_factor_all 0.0435
_refine_ls_R_factor_gt 0.0340
_refine_ls_shift/su_max 0.014
_refine_ls_shift/su_mean 0.001
_refine_ls_structure_factor_coef Fsqd
_refine_ls_weighting_details 'calc w=1/[\s^2^(Fo^2^)+(0.0417P)^2^+0.1548P] where P=(Fo^2^+2Fc^2^)/3'
_refine_ls_weighting_scheme calc
_refine_ls_wR_factor_gt 0.0767
_refine_ls_wR_factor_ref 0.0810
_reflns_number_gt 2831
_reflns_number_total 3218
_reflns_threshold_expression >2sigma(I)
_cod_data_source_file eCrystal-27.cif
_cod_data_source_block 02sot082
_cod_depositor_comments
;
Citation :
Coles, Simon J. and Hursthouse, Michael B. (2002) 
University of Southampton, Crystal Structure Report Archive. 
(doi:10.5258/ecrystals/27)

More at:
http://ecrystals.chem.soton.ac.uk/27/

The following automatic conversions were performed:

'_symmetry_cell_setting' value 'Orthorhombic' changed to
'orthorhombic' according to the built-in table from CIF Core
dictionary named 'cif_core.dic' version 2.4.1 from 2010-06-29.

Automatic conversion script
Id: cif_fix_values 3105 2015-03-04 15:46:00Z robertas 
;
_cod_original_sg_symbol_H-M Pna2(1)
_cod_database_code 1519467

loop_
_symmetry_equiv_pos_as_xyz
'x, y, z'
'-x, -y, z+1/2'
'x+1/2, -y+1/2, z'
'-x+1/2, y+1/2, z+1/2'

loop_
_atom_site_label
_atom_site_type_symbol
_atom_site_fract_x
_atom_site_fract_y
_atom_site_fract_z
_atom_site_U_iso_or_equiv
_atom_site_adp_type
_atom_site_occupancy
_atom_site_symmetry_multiplicity
_atom_site_calc_flag
_atom_site_refinement_flags
_atom_site_disorder_assembly
_atom_site_disorder_group
C1 C 0.37380(15) -0.06606(9) 0.24155(16) 0.0188(3) Uani 1 1 d . . .
C2 C 0.50287(17) -0.09643(10) 0.31964(17) 0.0229(3) Uani 1 1 d . . .
H2A H 0.5879 -0.1011 0.2597 0.027 Uiso 1 1 calc R . .
H2B H 0.4847 -0.1534 0.3623 0.027 Uiso 1 1 calc R . .
C3 C 0.52451(16) -0.02669(9) 0.42679(16) 0.0208(3) Uani 1 1 d . . .
H3A H 0.6277 -0.0180 0.4465 0.025 Uiso 1 1 calc R . .
H3B H 0.4739 -0.0416 0.5121 0.025 Uiso 1 1 calc R . .
C4 C 0.45854(16) 0.05412(9) 0.35985(15) 0.0182(3) Uani 1 1 d . . .
C5 C 0.56890(17) 0.10534(10) 0.27875(17) 0.0236(3) Uani 1 1 d . . .
H5A H 0.6219 0.0660 0.2189 0.035 Uiso 1 1 calc R . .
H5B H 0.6360 0.1337 0.3412 0.035 Uiso 1 1 calc R . .
H5C H 0.5198 0.1493 0.2240 0.035 Uiso 1 1 calc R . .
C6 C 0.37830(15) 0.11338(9) 0.45706(16) 0.0174(3) Uani 1 1 d . . .
H6 H 0.4504 0.1436 0.5156 0.021 Uiso 1 1 calc R . .
C7 C 0.28343(15) 0.18203(10) 0.38981(16) 0.0208(3) Uani 1 1 d . . .
H7A H 0.3370 0.2366 0.3747 0.025 Uiso 1 1 calc R . .
H7B H 0.2446 0.1612 0.3021 0.025 Uiso 1 1 calc R . .
C8 C 0.16444(17) 0.19414(9) 0.49444(17) 0.0224(3) Uani 1 1 d . . .
H8A H 0.0753 0.2155 0.4512 0.027 Uiso 1 1 calc R . .
H8B H 0.1940 0.2352 0.5664 0.027 Uiso 1 1 calc R . .
C9 C 0.14376(16) 0.10315(9) 0.55174(16) 0.0188(3) Uani 1 1 d . . .
C10 C 0.09630(18) 0.10143(11) 0.69963(17) 0.0266(4) Uani 1 1 d . . .
H10A H 0.1054 0.0424 0.7352 0.040 Uiso 1 1 calc R . .
H10B H -0.0040 0.1201 0.7060 0.040 Uiso 1 1 calc R . .
H10C H 0.1570 0.1406 0.7529 0.040 Uiso 1 1 calc R . .
C11 C 0.03997(16) 0.05050(9) 0.46021(15) 0.0192(3) Uani 1 1 d . . .
H11 H 0.0846 0.0448 0.3682 0.023 Uiso 1 1 calc R . .
C12 C 0.01326(16) -0.03991(10) 0.51586(16) 0.0209(3) Uani 1 1 d . . .
C13 C 0.10388(18) -0.18003(9) 0.5515(2) 0.0309(4) Uani 1 1 d . . .
H13A H 0.0128 -0.2052 0.5179 0.037 Uiso 1 1 calc R . .
H13B H 0.1003 -0.1779 0.6520 0.037 Uiso 1 1 calc R . .
C14 C 0.22797(18) -0.23337(10) 0.50574(19) 0.0321(4) Uani 1 1 d . . .
H14A H 0.2327 -0.2329 0.4063 0.048 Uiso 1 1 calc R . .
H14B H 0.2159 -0.2930 0.5378 0.048 Uiso 1 1 calc R . .
H14C H 0.3170 -0.2093 0.5431 0.048 Uiso 1 1 calc R . .
O1 O 0.29969(11) -0.10705(7) 0.16442(12) 0.0260(3) Uani 1 1 d . . .
O2 O 0.35204(11) 0.01858(6) 0.26424(11) 0.0196(2) Uani 1 1 d . . .
O3 O 0.28451(10) 0.06383(6) 0.54379(11) 0.0188(2) Uani 1 1 d . . .
O4 O -0.09369(11) 0.09359(7) 0.44542(13) 0.0249(3) Uani 1 1 d . . .
H4 H -0.1460 0.0826 0.5128 0.037 Uiso 1 1 calc R . .
O5 O -0.09641(13) -0.06047(7) 0.57232(14) 0.0331(3) Uani 1 1 d . . .
O6 O 0.12410(11) -0.09335(6) 0.49619(12) 0.0234(3) Uani 1 1 d . . .

loop_
_atom_site_aniso_label
_atom_site_aniso_U_11
_atom_site_aniso_U_22
_atom_site_aniso_U_33
_atom_site_aniso_U_23
_atom_site_aniso_U_13
_atom_site_aniso_U_12
C1 0.0168(7) 0.0206(7) 0.0190(8) 0.0007(6) 0.0031(6) 0.0010(5)
C2 0.0196(8) 0.0243(7) 0.0246(8) -0.0006(6) 0.0001(6) 0.0029(6)
C3 0.0185(7) 0.0244(7) 0.0195(8) -0.0008(6) -0.0014(6) 0.0038(6)
C4 0.0154(7) 0.0221(7) 0.0172(7) -0.0011(6) -0.0027(6) -0.0009(5)
C5 0.0212(8) 0.0274(8) 0.0224(8) -0.0012(7) 0.0022(6) -0.0022(6)
C6 0.0145(7) 0.0199(7) 0.0176(7) -0.0009(6) 0.0001(6) -0.0032(5)
C7 0.0183(7) 0.0188(7) 0.0254(7) 0.0031(6) 0.0005(6) -0.0016(6)
C8 0.0201(7) 0.0169(6) 0.0302(8) -0.0015(7) 0.0005(6) 0.0003(6)
C9 0.0151(7) 0.0196(6) 0.0218(8) -0.0006(6) 0.0006(6) 0.0019(5)
C10 0.0191(8) 0.0355(9) 0.0250(9) -0.0068(7) 0.0024(6) -0.0017(6)
C11 0.0154(7) 0.0204(7) 0.0216(8) -0.0001(6) -0.0009(6) 0.0008(6)
C12 0.0177(7) 0.0212(7) 0.0236(8) -0.0022(6) -0.0013(6) -0.0010(5)
C13 0.0264(8) 0.0185(7) 0.0479(11) 0.0064(8) 0.0046(8) -0.0009(6)
C14 0.0264(8) 0.0224(7) 0.0476(11) -0.0007(8) -0.0009(8) 0.0025(6)
O1 0.0218(6) 0.0250(5) 0.0312(6) -0.0074(5) -0.0049(5) -0.0004(4)
O2 0.0193(5) 0.0195(5) 0.0198(5) -0.0021(4) -0.0048(4) -0.0002(4)
O3 0.0139(5) 0.0208(5) 0.0216(5) 0.0034(4) 0.0018(4) -0.0006(4)
O4 0.0169(5) 0.0276(5) 0.0301(6) 0.0042(5) -0.0019(5) 0.0034(4)
O5 0.0226(6) 0.0236(5) 0.0531(8) 0.0023(6) 0.0127(6) -0.0018(5)
O6 0.0188(5) 0.0179(5) 0.0335(6) 0.0014(5) 0.0036(5) 0.0000(4)

loop_
_atom_type_symbol
_atom_type_description
_atom_type_scat_dispersion_real
_atom_type_scat_dispersion_imag
_atom_type_scat_source
C C 0.0033 0.0016 'International Tables Vol C Tables 4.2.6.8 and 6.1.1.4'
H H 0.0000 0.0000 'International Tables Vol C Tables 4.2.6.8 and 6.1.1.4'
O O 0.0106 0.0060 'International Tables Vol C Tables 4.2.6.8 and 6.1.1.4'

loop_
_geom_angle_atom_site_label_1
_geom_angle_atom_site_label_2
_geom_angle_atom_site_label_3
_geom_angle
_geom_angle_site_symmetry_1
_geom_angle_site_symmetry_3
O1 C1 O2 122.00(14) . .
O1 C1 C2 128.06(14) . .
O2 C1 C2 109.88(13) . .
C1 C2 C3 103.87(12) . .
C1 C2 H2A 111.0 . .
C3 C2 H2A 111.0 . .
C1 C2 H2B 111.0 . .
C3 C2 H2B 111.0 . .
H2A C2 H2B 109.0 . .
C2 C3 C4 102.98(12) . .
C2 C3 H3A 111.2 . .
C4 C3 H3A 111.2 . .
C2 C3 H3B 111.2 . .
C4 C3 H3B 111.2 . .
H3A C3 H3B 109.1 . .
O2 C4 C6 107.18(11) . .
O2 C4 C5 108.24(12) . .
C6 C4 C5 110.42(12) . .
O2 C4 C3 103.89(11) . .
C6 C4 C3 114.52(12) . .
C5 C4 C3 112.09(12) . .
C4 C5 H5A 109.5 . .
C4 C5 H5B 109.5 . .
H5A C5 H5B 109.5 . .
C4 C5 H5C 109.5 . .
H5A C5 H5C 109.5 . .
H5B C5 H5C 109.5 . .
O3 C6 C4 110.55(11) . .
O3 C6 C7 105.91(11) . .
C4 C6 C7 115.37(13) . .
O3 C6 H6 108.3 . .
C4 C6 H6 108.3 . .
C7 C6 H6 108.3 . .
C8 C7 C6 102.26(12) . .
C8 C7 H7A 111.3 . .
C6 C7 H7A 111.3 . .
C8 C7 H7B 111.3 . .
C6 C7 H7B 111.3 . .
H7A C7 H7B 109.2 . .
C7 C8 C9 103.20(12) . .
C7 C8 H8A 111.1 . .
C9 C8 H8A 111.1 . .
C7 C8 H8B 111.1 . .
C9 C8 H8B 111.1 . .
H8A C8 H8B 109.1 . .
O3 C9 C10 107.92(12) . .
O3 C9 C8 104.60(11) . .
C10 C9 C8 113.97(13) . .
O3 C9 C11 108.25(11) . .
C10 C9 C11 111.43(12) . .
C8 C9 C11 110.28(13) . .
C9 C10 H10A 109.5 . .
C9 C10 H10B 109.5 . .
H10A C10 H10B 109.5 . .
C9 C10 H10C 109.5 . .
H10A C10 H10C 109.5 . .
H10B C10 H10C 109.5 . .
O4 C11 C12 108.91(12) . .
O4 C11 C9 111.12(11) . .
C12 C11 C9 111.97(12) . .
O4 C11 H11 108.2 . .
C12 C11 H11 108.2 . .
C9 C11 H11 108.2 . .
O5 C12 O6 123.98(14) . .
O5 C12 C11 123.14(13) . .
O6 C12 C11 112.88(12) . .
O6 C13 C14 107.15(13) . .
O6 C13 H13A 110.3 . .
C14 C13 H13A 110.3 . .
O6 C13 H13B 110.3 . .
C14 C13 H13B 110.3 . .
H13A C13 H13B 108.5 . .
C13 C14 H14A 109.5 . .
C13 C14 H14B 109.5 . .
H14A C14 H14B 109.5 . .
C13 C14 H14C 109.5 . .
H14A C14 H14C 109.5 . .
H14B C14 H14C 109.5 . .
C1 O2 C4 111.57(11) . .
C6 O3 C9 110.99(10) . .
C11 O4 H4 109.5 . .
C12 O6 C13 114.43(12) . .

loop_
_geom_bond_atom_site_label_1
_geom_bond_atom_site_label_2
_geom_bond_distance
_geom_bond_site_symmetry_2
C1 O1 1.2056(19) .
C1 O2 1.3416(17) .
C1 C2 1.502(2) .
C2 C3 1.521(2) .
C2 H2A 0.9900 .
C2 H2B 0.9900 .
C3 C4 1.539(2) .
C3 H3A 0.9900 .
C3 H3B 0.9900 .
C4 O2 1.4733(17) .
C4 C6 1.520(2) .
C4 C5 1.523(2) .
C5 H5A 0.9800 .
C5 H5B 0.9800 .
C5 H5C 0.9800 .
C6 O3 1.4412(17) .
C6 C7 1.531(2) .
C6 H6 1.0000 .
C7 C8 1.524(2) .
C7 H7A 0.9900 .
C7 H7B 0.9900 .
C8 C9 1.526(2) .
C8 H8A 0.9900 .
C8 H8B 0.9900 .
C9 O3 1.4468(17) .
C9 C10 1.521(2) .
C9 C11 1.551(2) .
C10 H10A 0.9800 .
C10 H10B 0.9800 .
C10 H10C 0.9800 .
C11 O4 1.4190(17) .
C11 C12 1.520(2) .
C11 H11 1.0000 .
C12 O5 1.2053(19) .
C12 O6 1.3358(18) .
C13 O6 1.4573(17) .
C13 C14 1.489(2) .
C13 H13A 0.9900 .
C13 H13B 0.9900 .
C14 H14A 0.9800 .
C14 H14B 0.9800 .
C14 H14C 0.9800 .
O4 H4 0.8400 .
